data_7037366
loop_
_publ_author_name
'D'Vries, Richard F'
'Gomez, German E.'
'Hodak, Jos\'e H'
'Soler-Illia, Galo J A A'
'Ellena, Javier'

_publ_section_title
;
 Tuning the structure, dimensionality and luminescent properties of
 lanthanide metal-organic frameworks under ancillary ligand influence.
;
_journal_issue 2
_journal_name_full 'Dalton transactions (Cambridge, England : 2003)'
_journal_page_first 646
_journal_page_last 656
_journal_paper_doi 10.1039/c5dt04033g
_journal_volume 45
_journal_year 2015
_chemical_formula_moiety 'C10 H9 O9 Pr S2'
_chemical_formula_sum 'C10 H9 O9 Pr S2'
_chemical_formula_weight 478.20
_space_group_crystal_system monoclinic
_space_group_IT_number 15
_space_group_name_Hall '-C 2yc'
_space_group_name_H-M_alt 'C 1 2/c 1'
_symmetry_space_group_name_Hall '-C 2yc'
_symmetry_space_group_name_H-M 'C 1 2/c 1'
_atom_sites_solution_hydrogens mixed
_audit_creation_date 2015-11-10
_audit_creation_method
;
Olex2 1.2
(compiled 2015.09.30 svn.r3233 for OlexSys, GUI svn.r5103)
;
_audit_update_record
;
2015-11-12 deposited with the CCDC.
2015-11-20 downloaded from the CCDC.
;
_cell_angle_alpha 90
_cell_angle_beta 118.362(2)
_cell_angle_gamma 90
_cell_formula_units_Z 8
_cell_length_a 17.5597(6)
_cell_length_b 22.6337(7)
_cell_length_c 8.5253(3)
_cell_measurement_temperature 293(2)
_cell_volume 2981.58(18)
_computing_cell_refinement 'HKL Scalepack (Otwinowski & Minor 1997)'
_computing_data_collection 'Collect (Bruker AXS BV, 1997-2004)'
_computing_data_reduction 'HKL Denzo and Scalepack (Otwinowski & Minor 1997)'
_computing_molecular_graphics 'Olex2 (Dolomanov et al., 2009)'
_computing_publication_material 'Olex2 (Dolomanov et al., 2009)'
_computing_structure_refinement 'ShelXL (Sheldrick, 2015)'
_computing_structure_solution 'SHELXS-2013 (Sheldrick, 2013)'
_diffrn_ambient_temperature 293
_diffrn_detector_area_resol_mean 9
_diffrn_measured_fraction_theta_full 0.999
_diffrn_measured_fraction_theta_max 0.999
_diffrn_measurement_device_type KappaCCD
_diffrn_measurement_method 'CCD rotation images, thick slices'
_diffrn_radiation_type MoK\a
_diffrn_radiation_wavelength 0.71073
_diffrn_reflns_av_R_equivalents 0.1071
_diffrn_reflns_av_unetI/netI 0.0706
_diffrn_reflns_laue_measured_fraction_full 0.999
_diffrn_reflns_laue_measured_fraction_max 0.999
_diffrn_reflns_limit_h_max 21
_diffrn_reflns_limit_h_min -21
_diffrn_reflns_limit_k_max 25
_diffrn_reflns_limit_k_min -28
_diffrn_reflns_limit_l_max 10
_diffrn_reflns_limit_l_min -10
_diffrn_reflns_number 24493
_diffrn_reflns_point_group_measured_fraction_full 0.999
_diffrn_reflns_point_group_measured_fraction_max 0.999
_diffrn_reflns_theta_full 25.242
_diffrn_reflns_theta_max 26.343
_diffrn_reflns_theta_min 3.005
_diffrn_source 'Enraf Nonius FR590'
_exptl_absorpt_coefficient_mu 3.589
_exptl_absorpt_correction_T_max 0.8336
_exptl_absorpt_correction_T_min 0.7052
_exptl_absorpt_correction_type multi-scan
_exptl_absorpt_process_details '[c.f. r.h. blessing, acta cryst. (1995), a51, 33-38]'
_exptl_crystal_colour 'light green'
_exptl_crystal_colour_modifier light
_exptl_crystal_colour_primary green
_exptl_crystal_density_diffrn 2.131
_exptl_crystal_description block
_exptl_crystal_F_000 1856
_exptl_crystal_preparation Luminescent
_exptl_crystal_recrystallization_method Hydrothermal
_exptl_crystal_size_max 0.08
_exptl_crystal_size_mid 0.04
_exptl_crystal_size_min 0.02
_refine_diff_density_max 1.772
_refine_diff_density_min -1.371
_refine_diff_density_rms 0.175
_refine_ls_extinction_method none
_refine_ls_goodness_of_fit_ref 0.953
_refine_ls_hydrogen_treatment constr
_refine_ls_matrix_type full
_refine_ls_number_parameters 206
_refine_ls_number_reflns 3041
_refine_ls_number_restraints 0
_refine_ls_restrained_S_all 0.953
_refine_ls_R_factor_all 0.0712
_refine_ls_R_factor_gt 0.0473
_refine_ls_shift/su_max 0.001
_refine_ls_shift/su_mean 0.000
_refine_ls_structure_factor_coef Fsqd
_refine_ls_weighting_details 'w=1/[\s^2^(Fo^2^)+(0.0688P)^2^] where P=(Fo^2^+2Fc^2^)/3'
_refine_ls_weighting_scheme calc
_refine_ls_wR_factor_gt 0.1119
_refine_ls_wR_factor_ref 0.1168
_reflns_Friedel_coverage 0.000
_reflns_number_gt 1988
_reflns_number_total 3041
_reflns_threshold_expression 'I > 2\s(I)'
_cod_data_source_file c5dt04033g2.cif
_cod_data_source_block Compound2
_cod_depositor_comments 'Adding full bibliography for 7037363--7037371.cif.'
_cod_database_code 7037366
_shelx_space_group_comment
;
The symmetry employed for this shelxl refinement is uniquely defined
by the following loop, which should always be used as a source of
symmetry information in preference to the above space-group names.
They are only intended as comments.
;
_shelx_estimated_absorpt_t_max 0.932
_shelx_estimated_absorpt_t_min 0.762
_olex2_refinement_description
;
1. Fixed Uiso
 At 1.2 times of:
  All C(H) groups
 At 1.5 times of:
  All O(H,H) groups
2. Uiso/Uaniso restraints and constraints
Uanis(O8A) = Uanis(O8B) = Uanis(O8C)
3. Others
 Fixed Sof: O8A(0.25) H8AA(0.25) H8AB(0.25) O8B(0.45) H8BA(0.45) H8BB(0.45)
 O8C(0.3) H8CA(0.3) H8CB(0.3)
4.a Riding coordinates:
 O8A(H8AA,H8AB), O8B(H8BA,H8BB), O8C(H8CA,H8CB)
4.b Rotating group:
 O9(H9A,H9B)
4.c Aromatic/amide H refined with riding coordinates:
 C2(H2), C3(H3), C5(H5), C8(H8), C10(H10)
;
_shelx_shelxl_version_number 2014/7
_olex2_submission_special_instructions 'No special instructions were received'

loop_
_space_group_symop_operation_xyz
'x, y, z'
'-x, y, -z+1/2'
'x+1/2, y+1/2, z'
'-x+1/2, y+1/2, -z+1/2'
'-x, -y, -z'
'x, -y, z-1/2'
'-x+1/2, -y+1/2, -z'
'x+1/2, -y+1/2, z-1/2'

loop_
_atom_site_label
_atom_site_type_symbol
_atom_site_fract_x
_atom_site_fract_y
_atom_site_fract_z
_atom_site_U_iso_or_equiv
_atom_site_adp_type
_atom_site_occupancy
_atom_site_site_symmetry_order
_atom_site_calc_flag
_atom_site_refinement_flags_posn
_atom_site_refinement_flags_occupancy
_atom_site_disorder_assembly
_atom_site_disorder_group
Pr1 Pr 0.81645(2) 0.26431(2) 0.86637(5) 0.03694(17) Uani 1 1 d . . . .
C1 C 0.8394(4) 0.0838(3) 0.5844(8) 0.0344(15) Uani 1 1 d . . . .
C2 C 0.9043(5) 0.0578(3) 0.7413(9) 0.0436(18) Uani 1 1 d . . . .
H2 H 0.9460 0.0814 0.8297 0.052 Uiso 1 1 calc R . . .
C3 C 0.9061(5) -0.0010(3) 0.7629(9) 0.0474(19) Uani 1 1 d . . . .
H3 H 0.9478 -0.0176 0.8688 0.057 Uiso 1 1 calc R . . .
C4 C 0.8446(4) -0.0386(3) 0.6257(8) 0.0366(16) Uani 1 1 d . . . .
C5 C 0.8481(5) 0.1010(3) 1.1475(9) 0.0434(18) Uani 1 1 d . . . .
H5 H 0.8926 0.1182 1.2487 0.052 Uiso 1 1 calc R . . .
C6 C 0.7858(5) 0.1358(3) 1.0188(9) 0.0368(15) Uani 1 1 d . . . .
C7 C 0.7209(4) 0.1093(3) 0.8674(9) 0.0413(17) Uani 1 1 d . . . .
C8 C 0.7165(5) 0.0491(3) 0.8367(9) 0.0417(17) Uani 1 1 d . . . .
H8 H 0.6734 0.0332 0.7311 0.050 Uiso 1 1 calc R . . .
C9 C 0.7792(4) -0.0121(3) 0.4702(8) 0.0358(15) Uani 1 1 d . . . .
C10 C 0.7788(4) 0.0497(3) 0.4528(9) 0.0359(15) Uani 1 1 d . . . .
H10 H 0.7365 0.0675 0.3500 0.043 Uiso 1 1 calc R . . .
O1 O 0.8532(3) 0.1880(2) 0.7156(6) 0.0566(14) Uani 1 1 d . . . .
O2 O 0.9258(3) 0.1690(2) 0.5400(6) 0.0502(13) Uani 1 1 d . . . .
O3 O 0.7691(3) 0.17758(19) 0.3971(6) 0.0457(12) Uani 1 1 d . . . .
O4 O 0.6836(3) 0.2027(2) 0.6655(6) 0.0554(14) Uani 1 1 d . . . .
O5 O 0.5783(4) 0.1245(2) 0.5691(9) 0.093(2) Uani 1 1 d . . . .
O6 O 0.8979(4) 0.3147(2) 1.1758(9) 0.0766(18) Uani 1 1 d . . . .
O7 O 0.7855(3) 0.19543(18) 1.0421(6) 0.0378(11) Uani 1 1 d . . . .
O8A O 0.9148(11) 0.2992(8) 0.714(2) 0.0379(18) Uani 0.25 1 d . P A 1
H8AA H 0.8598 0.2945 0.6099 0.057 Uiso 0.25 1 d R P A 1
H8AB H 0.9449 0.2625 0.7301 0.057 Uiso 0.25 1 d R P A 1
O8B O 0.9086(6) 0.3341(4) 0.8110(12) 0.0379(18) Uani 0.45 1 d . P A 2
H8BA H 0.9593 0.3572 0.8460 0.057 Uiso 0.45 1 d R P A 2
H8BB H 0.8615 0.3550 0.7196 0.057 Uiso 0.45 1 d R P A 2
O8C O 0.8848(9) 0.3714(6) 0.9250(18) 0.0379(18) Uani 0.3 1 d . P A 3
H8CA H 0.9168 0.3681 1.0509 0.057 Uiso 0.3 1 d R P A 3
H8CB H 0.8371 0.3969 0.8975 0.057 Uiso 0.3 1 d R P A 3
O9 O 0.9695(4) 0.2300(3) 1.0565(7) 0.0651(17) Uani 1 1 d . . B 3
H9A H 1.0033 0.2594 1.1174 0.098 Uiso 1 1 d GR . B 3
H9B H 0.9899 0.2151 0.9891 0.098 Uiso 1 1 d GR . B 3
S1 S 0.84802(11) 0.16028(7) 0.5567(2) 0.0383(4) Uani 1 1 d . . C 3
S2 S 0.64026(13) 0.15785(8) 0.7161(3) 0.0614(6) Uani 1 1 d . . D 3

loop_
_atom_site_aniso_label
_atom_site_aniso_U_11
_atom_site_aniso_U_22
_atom_site_aniso_U_33
_atom_site_aniso_U_23
_atom_site_aniso_U_13
_atom_site_aniso_U_12
Pr1 0.0367(3) 0.0384(3) 0.0352(2) 0.00315(17) 0.01661(19) 0.00596(18)
C1 0.041(4) 0.029(3) 0.033(4) 0.001(3) 0.018(3) 0.002(3)
C2 0.043(4) 0.034(4) 0.042(4) -0.004(3) 0.011(3) -0.001(3)
C3 0.051(5) 0.041(4) 0.036(4) 0.007(3) 0.009(3) -0.001(3)
C4 0.037(4) 0.031(4) 0.039(4) -0.001(3) 0.016(3) -0.003(3)
C5 0.051(5) 0.041(4) 0.034(4) -0.005(3) 0.016(3) 0.002(3)
C6 0.040(4) 0.029(4) 0.048(4) 0.001(3) 0.026(3) 0.002(3)
C7 0.032(4) 0.037(4) 0.053(4) 0.011(3) 0.018(4) 0.007(3)
C8 0.037(4) 0.033(4) 0.045(4) -0.004(3) 0.012(3) -0.003(3)
C9 0.040(4) 0.027(3) 0.038(4) -0.003(3) 0.017(3) 0.001(3)
C10 0.034(4) 0.038(4) 0.035(4) 0.004(3) 0.015(3) 0.005(3)
O1 0.056(3) 0.049(3) 0.050(3) -0.013(2) 0.013(3) 0.017(3)
O2 0.049(3) 0.042(3) 0.057(3) 0.000(2) 0.023(3) -0.008(2)
O3 0.044(3) 0.032(3) 0.044(3) 0.003(2) 0.007(2) 0.001(2)
O4 0.056(3) 0.041(3) 0.048(3) 0.006(2) 0.007(3) -0.009(2)
O5 0.065(4) 0.049(3) 0.094(4) 0.004(3) -0.020(3) -0.001(3)
O6 0.050(4) 0.049(3) 0.137(5) 0.001(4) 0.050(4) 0.014(3)
O7 0.044(3) 0.028(2) 0.044(3) 0.003(2) 0.023(2) 0.008(2)
O8A 0.029(4) 0.045(5) 0.034(4) 0.006(3) 0.010(3) -0.013(4)
O8B 0.029(4) 0.045(5) 0.034(4) 0.006(3) 0.010(3) -0.013(4)
O8C 0.029(4) 0.045(5) 0.034(4) 0.006(3) 0.010(3) -0.013(4)
O9 0.051(3) 0.097(5) 0.043(3) -0.013(3) 0.019(3) 0.023(3)
S1 0.0398(10) 0.0299(9) 0.0390(9) 0.0001(7) 0.0137(8) 0.0024(7)
S2 0.0375(11) 0.0383(11) 0.0776(14) 0.0105(10) 0.0022(11) 0.0007(9)

loop_
_atom_type_symbol
_atom_type_description
_atom_type_scat_dispersion_real
_atom_type_scat_dispersion_imag
_atom_type_scat_source
C C 0.0033 0.0016 'International Tables Vol C Tables 4.2.6.8 and 6.1.1.4'
H H 0.0000 0.0000 'International Tables Vol C Tables 4.2.6.8 and 6.1.1.4'
O O 0.0106 0.0060 'International Tables Vol C Tables 4.2.6.8 and 6.1.1.4'
Pr Pr -0.2180 2.8214 'International Tables Vol C Tables 4.2.6.8 and 6.1.1.4'
S S 0.1246 0.1234 'International Tables Vol C Tables 4.2.6.8 and 6.1.1.4'

loop_
_geom_angle_atom_site_label_1
_geom_angle_atom_site_label_2
_geom_angle_atom_site_label_3
_geom_angle
_geom_angle_site_symmetry_1
_geom_angle_site_symmetry_3
O1 Pr1 Pr1 124.12(14) . 7_657
O1 Pr1 O4 69.08(18) . .
O1 Pr1 O6 134.30(16) . .
O1 Pr1 O7 149.05(18) . 7_657
O1 Pr1 O8A 64.1(4) . .
O1 Pr1 O8B 89.5(3) . .
O1 Pr1 O8C 122.9(4) . .
O1 Pr1 O9 69.44(17) . .
O3 Pr1 Pr1 110.09(12) 7_656 7_657
O3 Pr1 O1 95.72(16) 7_656 .
O3 Pr1 O4 72.95(15) 7_656 .
O3 Pr1 O6 120.36(17) 7_656 .
O3 Pr1 O7 82.37(16) 7_656 7_657
O3 Pr1 O8A 69.7(4) 7_656 .
O3 Pr1 O8B 69.4(2) 7_656 .
O3 Pr1 O8C 72.7(3) 7_656 .
O3 Pr1 O9 140.42(18) 7_656 .
O4 Pr1 Pr1 72.56(12) . 7_657
O4 Pr1 O6 144.01(18) . .
O4 Pr1 O8A 115.0(4) . .
O4 Pr1 O8C 144.6(3) . .
O6 Pr1 Pr1 71.45(13) . 7_657
O6 Pr1 O8A 100.9(4) . .
O6 Pr1 O8C 54.8(3) . .
O7 Pr1 Pr1 34.36(10) . 7_657
O7 Pr1 Pr1 33.61(9) 7_657 7_657
O7 Pr1 O1 93.72(17) . .
O7 Pr1 O3 135.27(16) . 7_656
O7 Pr1 O4 80.98(16) 7_657 .
O7 Pr1 O4 70.01(15) . .
O7 Pr1 O6 69.18(16) 7_657 .
O7 Pr1 O6 80.19(17) . .
O7 Pr1 O7 67.98(16) . 7_657
O7 Pr1 O8A 150.4(4) . .
O7 Pr1 O8A 140.4(4) 7_657 .
O7 Pr1 O8B 118.0(3) 7_657 .
O7 Pr1 O8B 154.4(2) . .
O7 Pr1 O8C 134.1(3) . .
O7 Pr1 O8C 86.2(3) 7_657 .
O7 Pr1 O9 129.08(16) 7_657 .
O7 Pr1 O9 83.48(18) . .
O8A Pr1 Pr1 171.3(4) . 7_657
O8B Pr1 Pr1 145.6(2) . 7_657
O8B Pr1 O4 134.1(2) . .
O8B Pr1 O6 79.5(3) . .
O8C Pr1 Pr1 112.0(3) . 7_657
O9 Pr1 Pr1 108.42(13) . 7_657
O9 Pr1 O4 128.37(18) . .
O9 Pr1 O6 64.89(16) . .
O9 Pr1 O8C 84.9(3) . .
C2 C1 S1 117.1(5) . .
C10 C1 C2 120.6(6) . .
C10 C1 S1 122.0(5) . .
C1 C2 H2 120.0 . .
C3 C2 C1 120.0(6) . .
C3 C2 H2 120.0 . .
C2 C3 H3 119.4 . .
C2 C3 C4 121.1(6) . .
C4 C3 H3 119.4 . .
C5 C4 C3 120.9(6) 6 .
C9 C4 C3 118.4(6) . .
C9 C4 C5 120.7(6) . 6
C4 C5 H5 120.1 6_556 .
C6 C5 C4 119.9(6) . 6_556
C6 C5 H5 120.1 . .
C5 C6 C7 119.1(6) . .
O7 C6 C5 120.6(6) . .
O7 C6 C7 120.3(6) . .
C6 C7 S2 115.3(5) . .
C8 C7 C6 123.3(6) . .
C8 C7 S2 121.3(5) . .
C7 C8 H8 120.8 . .
C7 C8 C9 118.5(6) . 6_556
C9 C8 H8 120.8 6_556 .
C4 C9 C8 118.5(6) . 6
C10 C9 C4 118.9(6) . .
C10 C9 C8 122.6(6) . 6
C1 C10 C9 120.9(6) . .
C1 C10 H10 119.5 . .
C9 C10 H10 119.5 . .
S1 O1 Pr1 152.7(3) . .
S1 O3 Pr1 155.3(3) . 7_656
S2 O4 Pr1 128.6(3) . .
S2 O6 Pr1 127.8(3) 7_657 .
Pr1 O7 Pr1 112.03(16) . 7_657
C6 O7 Pr1 122.3(4) . .
C6 O7 Pr1 118.0(4) . 7_657
Pr1 O8A H8AA 79.7 . .
Pr1 O8A H8AB 96.5 . .
H8AA O8A H8AB 106.5 . .
Pr1 O8B H8BA 153.7 . .
Pr1 O8B H8BB 94.7 . .
H8BA O8B H8BB 107.7 . .
Pr1 O8C H8CA 96.5 . .
Pr1 O8C H8CB 104.0 . .
H8CA O8C H8CB 107.7 . .
Pr1 O9 H9A 111.3 . .
Pr1 O9 H9B 109.9 . .
H9A O9 H9B 108.0 . .
O1 S1 C1 105.7(3) . .
O1 S1 O3 111.3(3) . .
O2 S1 C1 106.9(3) . .
O2 S1 O1 112.8(3) . .
O2 S1 O3 113.1(3) . .
O3 S1 C1 106.5(3) . .
O4 S2 C7 107.4(3) . .
O4 S2 O6 110.0(3) . 7_657
O5 S2 C7 108.9(3) . .
O5 S2 O4 113.5(4) . .
O5 S2 O6 112.4(4) . 7_657
O6 S2 C7 104.1(4) 7_657 .

loop_
_geom_bond_atom_site_label_1
_geom_bond_atom_site_label_2
_geom_bond_distance
_geom_bond_site_symmetry_2
Pr1 Pr1 4.0137(7) 7_657
Pr1 O1 2.416(5) .
Pr1 O3 2.414(4) 7_656
Pr1 O4 2.553(5) .
Pr1 O6 2.593(7) .
Pr1 O7 2.397(4) .
Pr1 O7 2.444(4) 7_657
Pr1 O8A 2.725(17) .
Pr1 O8B 2.462(9) .
Pr1 O8C 2.645(13) .
Pr1 O9 2.513(5) .
C1 C2 1.409(9) .
C1 C10 1.361(9) .
C1 S1 1.763(6) .
C2 H2 0.9300 .
C2 C3 1.340(9) .
C3 H3 0.9300 .
C3 C4 1.435(9) .
C4 C5 1.423(9) 6
C4 C9 1.411(9) .
C5 C4 1.423(9) 6_556
C5 H5 0.9300 .
C5 C6 1.372(9) .
C6 C7 1.388(9) .
C6 O7 1.364(7) .
C7 C8 1.383(9) .
C7 S2 1.772(7) .
C8 H8 0.9300 .
C8 C9 1.422(9) 6_556
C9 C8 1.422(9) 6
C9 C10 1.405(9) .
C10 H10 0.9300 .
O1 S1 1.457(5) .
O2 S1 1.452(5) .
O3 Pr1 2.414(4) 7_656
O3 S1 1.460(5) .
O4 S2 1.452(5) .
O5 S2 1.425(6) .
O6 S2 1.506(6) 7_657
O7 Pr1 2.444(4) 7_657
O8A H8AA 0.9572 .
O8A H8AB 0.9577 .
O8B H8BA 0.9504 .
O8B H8BB 0.9501 .
O8C H8CA 0.9490 .
O8C H8CB 0.9506 .
O9 H9A 0.8768 .
O9 H9B 0.8760 .
S2 O6 1.507(6) 7_657

loop_
_geom_torsion_atom_site_label_1
_geom_torsion_atom_site_label_2
_geom_torsion_atom_site_label_3
_geom_torsion_atom_site_label_4
_geom_torsion
_geom_torsion_site_symmetry_1
_geom_torsion_site_symmetry_4
Pr1 O1 S1 C1 -138.1(7) . .
Pr1 O1 S1 O2 105.5(8) . .
Pr1 O1 S1 O3 -22.9(9) . .
Pr1 O3 S1 C1 -149.8(7) 7_656 .
Pr1 O3 S1 O1 95.5(7) 7_656 .
Pr1 O3 S1 O2 -32.7(8) 7_656 .
Pr1 O4 S2 C7 -48.3(5) . .
Pr1 O4 S2 O5 -168.8(4) . .
Pr1 O4 S2 O6 64.4(5) . 7_657
C1 C2 C3 C4 2.4(12) . .
C2 C1 C10 C9 0.2(10) . .
C2 C1 S1 O1 -55.2(6) . .
C2 C1 S1 O2 65.2(6) . .
C2 C1 S1 O3 -173.6(5) . .
C2 C3 C4 C5 178.3(7) . 6
C2 C3 C4 C9 -3.2(11) . .
C3 C4 C9 C8 -177.8(6) . 6
C3 C4 C9 C10 2.4(10) . .
C4 C5 C6 C7 -1.2(10) 6_556 .
C4 C5 C6 O7 176.4(6) 6_556 .
C4 C9 C10 C1 -1.0(10) . .
C5 C4 C9 C8 0.7(10) 6 6
C5 C4 C9 C10 -179.1(6) 6 .
C5 C6 C7 C8 -1.3(11) . .
C5 C6 C7 S2 176.4(5) . .
C5 C6 O7 Pr1 -101.2(6) . 7_657
C5 C6 O7 Pr1 111.8(6) . .
C6 C7 C8 C9 2.8(11) . 6_556
C6 C7 S2 O4 57.1(6) . .
C6 C7 S2 O5 -179.6(6) . .
C6 C7 S2 O6 -59.5(6) . 7_657
C7 C6 O7 Pr1 76.3(7) . 7_657
C7 C6 O7 Pr1 -70.7(7) . .
C8 C7 S2 O4 -125.1(6) . .
C8 C7 S2 O5 -1.8(8) . .
C8 C7 S2 O6 118.3(6) . 7_657
C8 C9 C10 C1 179.2(7) 6 .
C10 C1 C2 C3 -0.9(11) . .
C10 C1 S1 O1 132.0(6) . .
C10 C1 S1 O2 -107.6(6) . .
C10 C1 S1 O3 13.6(7) . .
O7 C6 C7 C8 -178.9(6) . .
O7 C6 C7 S2 -1.1(9) . .
S1 C1 C2 C3 -173.9(6) . .
S1 C1 C10 C9 172.8(5) . .
S2 C7 C8 C9 -174.9(5) . 6_556
